data_4000963
loop_
_publ_author_name
'Wang, Shuao'
'Alekseev, Evgeny V.'
'Ling, Jie'
'Liu, Guokui'
'Depmeier, Wulf'
'Albrecht-Schmitt, Thomas E.'

_publ_section_title
;
 Polarity and Chirality in Uranyl Borates: Insights into Understanding the
 Vitrification of Nuclear Waste and the Development of Nonlinear Optical
 Materials
;
_journal_issue 6
_journal_name_full 'Chemistry of Materials'
_journal_page_first 2155
_journal_paper_doi 10.1021/cm9037796
_journal_volume 22
_journal_year 2010
_chemical_formula_moiety Tl2[(UO2)2B11O18(OH)3]
_chemical_formula_sum 'B11 O25 Tl2 U2'
_chemical_formula_weight 1403.71
_chemical_melting_point ?
_chemical_name_common 'Thallium uranyl borate'
_chemical_name_systematic
; 
 ? 
;
_space_group_IT_number 1
_symmetry_cell_setting triclinic
_symmetry_space_group_name_Hall 'P 1'
_symmetry_space_group_name_H-M 'P 1'
_atom_sites_solution_hydrogens none
_atom_sites_solution_primary direct
_atom_sites_solution_secondary difmap
_audit_creation_method SHELXL-97
_cell_angle_alpha 94.83
_cell_angle_beta 90.01
_cell_angle_gamma 97.13
_cell_formula_units_Z 1
_cell_length_a 6.4488(3)
_cell_length_b 7.1595(3)
_cell_length_c 11.0929(5)
_cell_measurement_reflns_used 4556
_cell_measurement_temperature 100(2)
_cell_measurement_theta_max 28.70
_cell_measurement_theta_min 1.84
_cell_volume 506.37(4)
_computing_cell_refinement 'smart saint'
_computing_data_collection smart
_computing_data_reduction SAINT
_computing_molecular_graphics 'SHELXP-97 (Sheldrick, 1997)'
_computing_publication_material 'SHELXCIF-97 (Sheldrick, 2000)'
_computing_structure_refinement 'SHELXL-97 (Sheldrick, 1997)'
_computing_structure_solution 'SHELXS-97 (Sheldrick, 1990)'
_diffrn_ambient_temperature 100(2)
_diffrn_detector_area_resol_mean 0
_diffrn_measured_fraction_theta_full 0.923
_diffrn_measured_fraction_theta_max 0.923
_diffrn_measurement_device_type 'BRUKER apex'
_diffrn_measurement_method '0.3 wide w/ exposures'
_diffrn_radiation_monochromator graphite
_diffrn_radiation_source 'fine-focus sealed tube'
_diffrn_radiation_type MoK\a
_diffrn_radiation_wavelength 0.71073
_diffrn_reflns_av_R_equivalents 0.0227
_diffrn_reflns_av_sigmaI/netI 0.0559
_diffrn_reflns_limit_h_max 8
_diffrn_reflns_limit_h_min -8
_diffrn_reflns_limit_k_max 9
_diffrn_reflns_limit_k_min -9
_diffrn_reflns_limit_l_max 14
_diffrn_reflns_limit_l_min -14
_diffrn_reflns_number 6103
_diffrn_reflns_theta_full 28.70
_diffrn_reflns_theta_max 28.70
_diffrn_reflns_theta_min 1.84
_exptl_absorpt_coefficient_mu 31.930
_exptl_absorpt_correction_T_max 0.184
_exptl_absorpt_correction_T_min 0.102
_exptl_absorpt_correction_type numerical
_exptl_absorpt_process_details SHELTXPREP
_exptl_crystal_colour Yellow
_exptl_crystal_density_diffrn 4.603
_exptl_crystal_density_meas ?
_exptl_crystal_density_method 'not measured'
_exptl_crystal_description Block
_exptl_crystal_F_000 601
_exptl_crystal_size_max 0.076
_exptl_crystal_size_mid 0.067
_exptl_crystal_size_min 0.053
_refine_diff_density_max 1.441
_refine_diff_density_min -1.090
_refine_diff_density_rms 0.218
_refine_ls_abs_structure_details 'Flack H D (1983), Acta Cryst. A39, 876-881'
_refine_ls_abs_structure_Flack 0.974(8)
_refine_ls_extinction_coef 0.00093(13)
_refine_ls_extinction_expression Fc^*^=kFc[1+0.001xFc^2^\l^3^/sin(2\q)]^-1/4^
_refine_ls_extinction_method SHELXL
_refine_ls_goodness_of_fit_ref 0.769
_refine_ls_hydrogen_treatment none
_refine_ls_matrix_type full
_refine_ls_number_parameters 183
_refine_ls_number_reflns 4556
_refine_ls_number_restraints 3
_refine_ls_restrained_S_all 0.769
_refine_ls_R_factor_all 0.0208
_refine_ls_R_factor_gt 0.0204
_refine_ls_shift/su_max 0.002
_refine_ls_shift/su_mean 0.000
_refine_ls_structure_factor_coef Fsqd
_refine_ls_weighting_details 'calc w=1/[\s^2^(Fo^2^)+(0.0183P)^2^+0.0000P] where P=(Fo^2^+2Fc^2^)/3'
_refine_ls_weighting_scheme calc
_refine_ls_wR_factor_gt 0.0482
_refine_ls_wR_factor_ref 0.0484
_reflns_number_gt 4455
_reflns_number_total 4556
_reflns_threshold_expression >2sigma(I)
_cod_data_source_file cm9037796_si_002.cif
_cod_data_source_block TlUBO-3
_cod_depositor_comments
;
The following automatic conversions were performed:

'_chemical_melting_point' value 'N/A' was changed to '?' - the value
is undefined or not given.

Automatic conversion script
Id: cif_fix_values 1715 2011-07-08 13:25:40Z adriana 

The following automatic conversions were performed:

'_exptl_crystal_density_meas' value 'n/a' was changed to '?' - the
value is perceived as not measured.

Automatic conversion script
Id: cif_fix_values 3008 2015-01-20 13:52:24Z robertas 
;
_cod_original_sg_symbol_H-M P1
_cod_database_code 4000963

loop_
_symmetry_equiv_pos_as_xyz
'x, y, z'

loop_
_atom_site_label
_atom_site_type_symbol
_atom_site_fract_x
_atom_site_fract_y
_atom_site_fract_z
_atom_site_U_iso_or_equiv
_atom_site_adp_type
_atom_site_occupancy
_atom_site_symmetry_multiplicity
_atom_site_calc_flag
U1 U 0.03827(3) 1.15818(3) 0.53405(2) 0.00321(6) Uani 1 1 d
U2 U -0.47768(3) 2.12937(3) 0.02867(2) 0.00356(7) Uani 1 1 d
Tl1 Tl 0.10726(4) 0.75789(4) 0.79834(3) 0.01134(8) Uani 1 1 d
Tl2 Tl -0.22726(4) 1.56699(4) 0.35461(3) 0.01104(7) Uani 1 1 d
O18 O -0.1288(8) 2.1001(7) 0.1111(4) 0.0036(10) Uiso 1 1 d
O17 O -0.3362(8) 1.1700(8) 0.4661(5) 0.0058(11) Uiso 1 1 d
O16 O 0.3155(8) 1.1260(7) 0.3783(5) 0.0038(10) Uiso 1 1 d
O15 O 0.3854(8) 1.1906(7) 0.6120(4) 0.0045(10) Uiso 1 1 d
O14 O -0.7640(8) 2.1244(7) 0.1647(5) 0.0051(10) Uiso 1 1 d
O13 O -0.5258(8) 1.8835(7) -0.0071(4) 0.0057(10) Uiso 1 1 d
O12 O -0.3861(8) 2.0898(7) 0.2529(4) 0.0047(10) Uiso 1 1 d
O11 O -0.8465(8) 2.1528(7) -0.0345(5) 0.0050(10) Uiso 1 1 d
O10 O -0.4215(8) 2.3740(8) 0.0642(5) 0.0070(10) Uiso 1 1 d
O9 O 0.3935(8) 0.4788(8) 0.7415(5) 0.0059(11) Uiso 1 1 d
O8 O -0.5127(8) 2.1933(8) -0.1806(5) 0.0069(10) Uiso 1 1 d
O7 O 0.0729(8) 1.4036(7) 0.5184(5) 0.0070(10) Uiso 1 1 d
O6 O -0.0071(8) 0.9104(7) 0.5476(4) 0.0054(10) Uiso 1 1 d
O5 O -0.2512(8) 1.2264(7) 0.6682(5) 0.0052(10) Uiso 1 1 d
O4 O -0.0302(8) 1.0713(7) 0.3146(4) 0.0057(10) Uiso 1 1 d
O3 O 0.1302(8) 1.2087(7) 0.7540(4) 0.0043(10) Uiso 1 1 d
O2 O -0.4997(8) 1.8579(8) 0.3911(4) 0.0051(10) Uiso 1 1 d
O1 O -0.6424(8) 1.5642(8) 0.3003(5) 0.0100(11) Uiso 1 1 d
O23 O 0.0319(8) 0.6965(8) 1.0442(5) 0.0093(11) Uiso 1 1 d
O22 O -0.8020(8) 1.8362(7) 0.2612(4) 0.0049(10) Uiso 1 1 d
O21 O 0.6012(8) 1.4692(8) 0.5648(5) 0.0068(10) Uiso 1 1 d
O20 O 0.4853(9) 0.7590(8) 0.6480(5) 0.0136(12) Uiso 1 1 d
O19 O -0.1830(8) 2.1342(8) -0.1322(5) 0.0056(10) Uiso 1 1 d
B5 B -0.3113(12) 2.1828(12) -0.2196(7) 0.0042(15) Uiso 1 1 d
B4 B 0.3444(13) 1.2740(12) 0.7357(7) 0.0062(16) Uiso 1 1 d
B3 B -0.6509(13) 1.7537(12) 0.3179(7) 0.0069(16) Uiso 1 1 d
B2 B 0.5882(13) 1.2663(13) 0.5743(8) 0.0065(16) Uiso 1 1 d
B1 B 0.4943(13) 0.5688(13) 0.6516(8) 0.0072(15) Uiso 1 1 d
O25 O 0.0799(8) 2.3985(8) 0.1175(5) 0.0068(10) Uiso 1 1 d
O24 O 0.0206(8) 0.4330(8) 0.9079(5) 0.0072(10) Uiso 1 1 d
B11 B 0.0440(13) 0.5091(12) 1.0244(7) 0.0059(15) Uiso 1 1 d
B10 B -0.4776(12) 1.0647(12) 0.3775(7) 0.0047(15) Uiso 1 1 d
B9 B -0.1794(12) 1.0852(11) 0.2298(7) 0.0038(15) Uiso 1 1 d
B8 B 0.1890(13) 1.0380(12) 0.2773(7) 0.0061(15) Uiso 1 1 d
B7 B -0.9637(12) 2.2349(12) -0.1268(7) 0.0045(15) Uiso 1 1 d
B6 B -0.9151(13) 2.1942(12) 0.0878(8) 0.0072(16) Uiso 1 1 d

loop_
_atom_site_aniso_label
_atom_site_aniso_U_11
_atom_site_aniso_U_22
_atom_site_aniso_U_33
_atom_site_aniso_U_23
_atom_site_aniso_U_13
_atom_site_aniso_U_12
U1 0.00307(12) 0.00431(14) 0.00253(12) 0.00048(10) -0.00008(9) 0.00137(10)
U2 0.00319(12) 0.00505(14) 0.00282(12) 0.00101(10) 0.00010(9) 0.00151(10)
Tl1 0.01558(16) 0.00969(15) 0.01007(14) 0.00391(11) 0.00179(11) 0.00467(12)
Tl2 0.01073(15) 0.01274(16) 0.01144(15) 0.00525(11) 0.00294(11) 0.00573(12)

loop_
_atom_type_symbol
_atom_type_description
_atom_type_scat_dispersion_real
_atom_type_scat_dispersion_imag
_atom_type_scat_source
B B 0.0013 0.0007 'International Tables Vol C Tables 4.2.6.8 and 6.1.1.4'
O O 0.0106 0.0060 'International Tables Vol C Tables 4.2.6.8 and 6.1.1.4'
Tl Tl -2.8358 9.6688 'International Tables Vol C Tables 4.2.6.8 and 6.1.1.4'
U U -9.6767 9.6646 'International Tables Vol C Tables 4.2.6.8 and 6.1.1.4'

loop_
_geom_angle_atom_site_label_1
_geom_angle_atom_site_label_2
_geom_angle_atom_site_label_3
_geom_angle
_geom_angle_site_symmetry_1
_geom_angle_site_symmetry_3
O7 U1 O6 177.7(2) . .
O7 U1 O15 88.1(2) . .
O6 U1 O15 94.2(2) . .
O7 U1 O5 85.2(2) . .
O6 U1 O5 93.6(2) . .
O15 U1 O5 120.06(17) . .
O7 U1 O4 94.0(2) . .
O6 U1 O4 84.9(2) . .
O15 U1 O4 120.03(16) . .
O5 U1 O4 119.84(16) . .
O7 U1 O3 91.9(2) . .
O6 U1 O3 89.3(2) . .
O15 U1 O3 55.89(16) . .
O5 U1 O3 64.90(16) . .
O4 U1 O3 172.71(17) . .
O7 U1 O16 87.9(2) . .
O6 U1 O16 93.1(2) . .
O15 U1 O16 64.96(17) . .
O5 U1 O16 171.24(16) . .
O4 U1 O16 55.27(16) . .
O3 U1 O16 120.82(17) . .
O7 U1 O17 85.2(2) . .
O6 U1 O17 92.5(2) . .
O15 U1 O17 171.80(17) . .
O5 U1 O17 54.68(16) . .
O4 U1 O17 65.28(17) . .
O3 U1 O17 119.55(17) . .
O16 U1 O17 119.38(17) . .
O7 U1 B4 81.9(2) . .
O6 U1 B4 100.0(2) . .
O15 U1 B4 29.6(2) . .
O5 U1 B4 90.6(2) . .
O4 U1 B4 149.0(2) . .
O3 U1 B4 28.41(19) . .
O16 U1 B4 93.8(2) . .
O17 U1 B4 143.9(2) . .
O7 U1 B8 96.1(2) . .
O6 U1 B8 83.9(2) . .
O15 U1 B8 91.20(19) . .
O5 U1 B8 148.74(19) . .
O4 U1 B8 28.93(19) . .
O3 U1 B8 145.87(19) . .
O16 U1 B8 27.22(19) . .
O17 U1 B8 94.21(19) . .
B4 U1 B8 120.6(2) . .
O7 U1 B2 77.5(2) . 1_455
O6 U1 B2 100.5(2) . 1_455
O15 U1 B2 145.8(2) . 1_455
O5 U1 B2 29.04(19) . 1_455
O4 U1 B2 92.12(19) . 1_455
O3 U1 B2 93.31(19) . 1_455
O16 U1 B2 143.5(2) . 1_455
O17 U1 B2 27.31(19) . 1_455
B4 U1 B2 116.6(2) . 1_455
B8 U1 B2 120.8(2) . 1_455
O10 U2 O13 178.2(2) . .
O10 U2 O14 89.4(2) . .
O13 U2 O14 92.0(2) . .
O10 U2 O8 87.8(2) . .
O13 U2 O8 92.3(2) . .
O14 U2 O8 122.09(17) . .
O10 U2 O18 87.3(2) . .
O13 U2 O18 91.0(2) . .
O14 U2 O18 118.16(17) . .
O8 U2 O18 119.46(17) . .
O10 U2 O11 93.1(2) . .
O13 U2 O11 88.6(2) . .
O14 U2 O11 56.12(16) . .
O8 U2 O11 66.31(17) . .
O18 U2 O11 174.24(17) . .
O10 U2 O12 87.2(2) . .
O13 U2 O12 92.4(2) . .
O14 U2 O12 64.67(16) . .
O8 U2 O12 171.56(17) . .
O18 U2 O12 53.49(15) . .
O11 U2 O12 120.77(15) . .
O10 U2 O19 91.3(2) . .
O13 U2 O19 87.3(2) . .
O14 U2 O19 176.06(17) . .
O8 U2 O19 54.09(17) . .
O18 U2 O19 65.75(16) . .
O11 U2 O19 119.97(16) . .
O12 U2 O19 119.23(16) . .
O10 U2 B6 84.2(2) . .
O13 U2 B6 97.6(2) . .
O14 U2 B6 28.9(2) . .
O8 U2 B6 93.5(2) . .
O18 U2 B6 145.65(19) . .
O11 U2 B6 28.9(2) . .
O12 U2 B6 92.80(19) . .
O19 U2 B6 147.5(2) . .
O10 U2 B5 88.7(2) . .
O13 U2 B5 90.6(2) . .
O14 U2 B5 149.01(19) . .
O8 U2 B5 26.92(19) . .
O18 U2 B5 92.65(19) . .
O11 U2 B5 93.11(19) . .
O12 U2 B5 146.03(19) . .
O19 U2 B5 27.19(19) . .
B6 U2 B5 120.3(2) . .
O10 U2 B9 86.7(2) . 1_565
O13 U2 B9 92.1(2) . 1_565
O14 U2 B9 91.53(19) . 1_565
O8 U2 B9 145.9(2) . 1_565
O18 U2 B9 26.63(18) . 1_565
O11 U2 B9 147.64(19) . 1_565
O12 U2 B9 26.86(18) . 1_565
O19 U2 B9 92.37(19) . 1_565
B6 U2 B9 119.4(2) . 1_565
B5 U2 B9 119.2(2) . 1_565
O21 Tl2 O1 79.82(16) 1_455 .
B9 O18 B6 116.0(6) 1_565 1_655
B9 O18 U2 99.3(4) 1_565 .
B6 O18 U2 133.1(4) 1_655 .
B10 O17 B2 121.5(6) . 1_455
B10 O17 U1 135.8(4) . .
B2 O17 U1 99.0(4) 1_455 .
B8 O16 B10 112.0(6) . 1_655
B8 O16 U1 100.0(4) . .
B10 O16 U1 134.9(4) 1_655 .
B2 O15 B4 109.7(6) . .
B2 O15 U1 136.7(4) . .
B4 O15 U1 98.2(4) . .
B8 O14 B6 125.6(6) 1_465 .
B8 O14 U2 133.9(4) 1_465 .
B6 O14 U2 98.9(4) . .
B9 O12 B10 122.4(6) 1_565 1_565
B9 O12 U2 93.4(4) 1_565 .
B10 O12 U2 144.1(4) 1_565 .
B6 O11 B7 113.8(6) . .
B6 O11 U2 93.9(4) . .
B7 O11 U2 140.4(4) . .
B1 O9 B4 122.6(6) . 1_545
B5 O8 B4 116.5(6) . 1_464
B5 O8 U2 100.4(4) . .
B4 O8 U2 141.3(4) 1_464 .
B5 O5 B2 120.9(6) 1_546 1_455
B5 O5 U1 135.3(5) 1_546 .
B2 O5 U1 100.0(4) 1_455 .
B9 O4 B8 120.7(6) . .
B9 O4 U1 138.9(5) . .
B8 O4 U1 98.5(4) . .
B4 O3 B7 120.8(6) . 1_646
B4 O3 U1 94.9(4) . .
B7 O3 U1 141.8(4) 1_646 .
B3 O2 B10 114.2(6) . 1_565
B3 O1 Tl2 98.0(4) . .
B3 O22 B8 121.5(6) . 1_465
B1 O21 B2 115.9(6) 1_565 .
B1 O21 Tl2 131.4(5) 1_565 1_655
B2 O21 Tl2 111.6(4) . 1_655
B5 O19 B7 116.1(6) . 1_655
B5 O19 U2 92.3(4) . .
B7 O19 U2 130.3(4) 1_655 .
O5 B5 O19 125.3(7) 1_564 .
O5 B5 O8 121.5(6) 1_564 .
O19 B5 O8 113.1(6) . .
O5 B5 U2 172.4(5) 1_564 .
O19 B5 U2 60.5(4) . .
O8 B5 U2 52.7(3) . .
O3 B4 O9 114.6(6) . 1_565
O3 B4 O15 103.6(6) . .
O9 B4 O15 109.7(6) 1_565 .
O3 B4 O8 112.3(6) . 1_646
O9 B4 O8 110.1(6) 1_565 1_646
O15 B4 O8 106.0(6) . 1_646
O3 B4 U1 56.6(3) . .
O9 B4 U1 107.6(5) 1_565 .
O15 B4 U1 52.2(3) . .
O8 B4 U1 141.4(5) 1_646 .
O2 B3 O1 117.1(7) . .
O2 B3 O22 122.0(7) . .
O1 B3 O22 120.8(7) . .
O15 B2 O21 111.3(6) . .
O15 B2 O17 115.0(6) . 1_655
O21 B2 O17 111.6(6) . 1_655
O15 B2 O5 108.1(6) . 1_655
O21 B2 O5 109.6(6) . 1_655
O17 B2 O5 100.6(6) 1_655 1_655
O15 B2 U1 141.5(5) . 1_655
O21 B2 U1 106.6(5) . 1_655
O17 B2 U1 53.7(3) 1_655 1_655
O5 B2 U1 50.9(3) 1_655 1_655
O9 B1 O20 118.6(7) . .
O9 B1 O21 120.2(7) . 1_545
O20 B1 O21 121.3(7) . 1_545
B11 O25 B6 118.4(6) 1_574 1_655
B11 O24 B7 122.5(6) . 1_636
B11 O24 Tl1 97.8(5) . .
B7 O24 Tl1 134.7(4) 1_636 .
O23 B11 O24 116.7(7) . .
O23 B11 O25 122.2(7) . 1_536
O24 B11 O25 121.1(7) . 1_536
O17 B10 O16 113.6(6) . 1_455
O17 B10 O2 112.0(6) . 1_545
O16 B10 O2 108.9(6) 1_455 1_545
O17 B10 O12 108.4(6) . 1_545
O16 B10 O12 107.7(6) 1_455 1_545
O2 B10 O12 105.9(6) 1_545 1_545
O12 B9 O4 125.0(7) 1_545 .
O12 B9 O18 113.9(6) 1_545 1_545
O4 B9 O18 121.1(6) . 1_545
O12 B9 U2 59.8(3) 1_545 1_545
O4 B9 U2 174.9(5) . 1_545
O18 B9 U2 54.1(3) 1_545 1_545
O14 B8 O16 113.7(6) 1_645 .
O14 B8 O22 110.7(6) 1_645 1_645
O16 B8 O22 111.9(6) . 1_645
O14 B8 O4 108.3(6) 1_645 .
O16 B8 O4 103.2(6) . .
O22 B8 O4 108.6(6) 1_645 .
O14 B8 U1 137.7(5) 1_645 .
O16 B8 U1 52.8(3) . .
O22 B8 U1 111.3(5) 1_645 .
O4 B8 U1 52.6(3) . .
O24 B7 O11 110.7(6) 1_474 .
O24 B7 O3 111.6(6) 1_474 1_464
O11 B7 O3 111.0(6) . 1_464
O24 B7 O19 106.8(6) 1_474 1_455
O11 B7 O19 107.9(6) . 1_455
O3 B7 O19 108.6(6) 1_464 1_455
O11 B6 O14 105.1(6) . .
O11 B6 O25 112.1(6) . 1_455
O14 B6 O25 110.5(6) . 1_455
O11 B6 O18 113.1(6) . 1_455
O14 B6 O18 109.7(6) . 1_455
O25 B6 O18 106.4(6) 1_455 1_455
O11 B6 U2 57.1(3) . .
O14 B6 U2 52.2(3) . .
O25 B6 U2 108.7(5) 1_455 .
O18 B6 U2 144.5(5) 1_455 .

loop_
_geom_bond_atom_site_label_1
_geom_bond_atom_site_label_2
_geom_bond_distance
_geom_bond_site_symmetry_2
U1 O7 1.767(5) .
U1 O6 1.781(5) .
U1 O15 2.377(5) .
U1 O5 2.458(5) .
U1 O4 2.487(5) .
U1 O3 2.497(5) .
U1 O16 2.504(5) .
U1 O17 2.543(5) .
U1 B4 2.978(8) .
U1 B8 3.097(8) .
U1 B2 3.118(9) 1_455
U2 O10 1.755(5) .
U2 O13 1.761(5) .
U2 O14 2.383(5) .
U2 O8 2.420(5) .
U2 O18 2.468(5) .
U2 O11 2.509(5) .
U2 O12 2.603(5) .
U2 O19 2.606(5) .
U2 B6 2.979(9) .
U2 B5 2.993(8) .
U2 B9 3.007(8) 1_565
Tl1 O24 2.712(5) .
Tl2 O21 2.690(5) 1_455
Tl2 O1 2.741(5) .
O18 B9 1.366(9) 1_565
O18 B6 1.490(10) 1_655
O17 B10 1.438(9) .
O17 B2 1.449(10) 1_455
O16 B8 1.439(9) .
O16 B10 1.455(9) 1_655
O15 B2 1.429(10) .
O15 B4 1.488(9) .
O14 B8 1.456(10) 1_465
O14 B6 1.455(10) .
O12 B9 1.361(9) 1_565
O12 B10 1.519(9) 1_565
O11 B6 1.445(10) .
O11 B7 1.476(9) .
O9 B1 1.355(10) .
O9 B4 1.457(10) 1_545
O8 B5 1.378(9) .
O8 B4 1.505(10) 1_464
O5 B5 1.354(9) 1_546
O5 B2 1.537(10) 1_455
O4 B9 1.364(9) .
O4 B8 1.515(9) .
O3 B4 1.422(9) .
O3 B7 1.461(9) 1_646
O2 B3 1.373(10) .
O2 B10 1.490(10) 1_565
O1 B3 1.362(10) .
O23 B11 1.353(10) .
O22 B3 1.379(10) .
O22 B8 1.449(10) 1_465
O21 B1 1.385(10) 1_565
O21 B2 1.457(10) .
O21 Tl2 2.690(5) 1_655
O20 B1 1.374(11) .
O19 B5 1.369(9) .
O19 B7 1.504(9) 1_655
B5 O5 1.354(9) 1_564
B4 O9 1.457(10) 1_565
B4 O8 1.505(10) 1_646
B2 O17 1.449(10) 1_655
B2 O5 1.537(10) 1_655
B2 U1 3.118(8) 1_655
B1 O21 1.385(10) 1_545
O25 B11 1.389(10) 1_574
O25 B6 1.476(10) 1_655
O24 B11 1.360(10) .
O24 B7 1.454(10) 1_636
B11 O25 1.389(10) 1_536
B10 O16 1.455(9) 1_455
B10 O2 1.490(10) 1_545
B10 O12 1.519(9) 1_545
B9 O12 1.361(9) 1_545
B9 O18 1.366(9) 1_545
B9 U2 3.007(8) 1_545
B8 O14 1.456(10) 1_645
B8 O22 1.449(10) 1_645
B7 O24 1.454(10) 1_474
B7 O3 1.461(9) 1_464
B7 O19 1.504(9) 1_455
B6 O25 1.476(10) 1_455
B6 O18 1.490(10) 1_455
